data_7204219
loop_
_publ_author_name
'Charrier, Jean-Damien'
'Duffy, James E. S.'
'Hitchcock, Peter B.'
'Young, Douglas W.'

_publ_section_title
;
 Unusual stereoselectivity in the alkylation of pyroglutamate ester
 urethanes
;
_journal_issue 19
_journal_name_full 'Journal of the Chemical Society, Perkin Transactions 1'
_journal_page_first 2367
_journal_paper_doi 10.1039/b106451g
_journal_year 2001
_chemical_formula_sum 'C20 H33 N O7'
_chemical_formula_weight 399.47
_chemical_name_systematic
; 
? 
;
_space_group_IT_number 4
_symmetry_cell_setting monoclinic
_symmetry_space_group_name_Hall 'P 2yb'
_symmetry_space_group_name_H-M 'P 1 21 1'
_atom_sites_solution_hydrogens geom
_atom_sites_solution_primary direct
_atom_sites_solution_secondary difmap
_audit_creation_method SHELXL
_cell_angle_alpha 90.00
_cell_angle_beta 94.20(9)
_cell_angle_gamma 90.00
_cell_formula_units_Z 2
_cell_length_a 5.634(7)
_cell_length_b 16.312(6)
_cell_length_c 11.909(6)
_cell_measurement_reflns_used 25
_cell_measurement_temperature 173(2)
_cell_measurement_theta_max 10
_cell_measurement_theta_min 7
_cell_volume 1091.5(15)
_computing_cell_refinement 'Enraf-Nonius CAD4'
_computing_data_collection 'Enraf-Nonius CAD4'
_computing_molecular_graphics 'CAMERON (Watkin and Pearce,1993)'
_computing_publication_material SHELXL-93
_computing_structure_refinement 'SHELXL-93 (Sheldrick, 1993)'
_computing_structure_solution 'SHELXS-86 (Sheldrick, 1990)'
_diffrn_ambient_temperature 173(2)
_diffrn_measurement_device ' Enraf-Nonius CAD4'
_diffrn_measurement_method \w--2\q
_diffrn_radiation_monochromator graphite
_diffrn_radiation_source 'fine-focus sealed tube'
_diffrn_radiation_type MoK\a
_diffrn_radiation_wavelength 0.71073
_diffrn_reflns_av_R_equivalents 0.0607
_diffrn_reflns_av_sigmaI/netI 0.0492
_diffrn_reflns_limit_h_max 6
_diffrn_reflns_limit_h_min 0
_diffrn_reflns_limit_k_max 19
_diffrn_reflns_limit_k_min 0
_diffrn_reflns_limit_l_max 14
_diffrn_reflns_limit_l_min -14
_diffrn_reflns_number 2196
_diffrn_reflns_theta_max 25.03
_diffrn_reflns_theta_min 2.12
_diffrn_standards_decay_% 0
_diffrn_standards_interval_time 120
_diffrn_standards_number 2
_exptl_absorpt_coefficient_mu 0.091
_exptl_absorpt_correction_type none
_exptl_crystal_density_diffrn 1.215
_exptl_crystal_F_000 432
_exptl_crystal_size_max 0.20
_exptl_crystal_size_mid 0.20
_exptl_crystal_size_min 0.20
_refine_diff_density_max 0.304
_refine_diff_density_min -0.444
_refine_diff_density_rms 0.071
_refine_ls_abs_structure_details 'Flack H D (1983), Acta Cryst. A39, 876-881'
_refine_ls_abs_structure_Flack -0.84(198)
_refine_ls_extinction_coef 0.0018(63)
_refine_ls_extinction_expression Fc^*^=kFc[1+0.001xFc^2^\l^3^/sin(2\q)]^-1/4^
_refine_ls_extinction_method SHELXL
_refine_ls_goodness_of_fit_all 1.095
_refine_ls_goodness_of_fit_obs 1.092
_refine_ls_hydrogen_treatment riding
_refine_ls_matrix_type full
_refine_ls_number_parameters 282
_refine_ls_number_reflns 1997
_refine_ls_number_restraints 1
_refine_ls_restrained_S_all 1.139
_refine_ls_restrained_S_obs 1.092
_refine_ls_R_factor_all 0.0769
_refine_ls_R_factor_obs 0.0603
_refine_ls_shift/esd_max 0.004
_refine_ls_shift/esd_mean 0.001
_refine_ls_structure_factor_coef Fsqd
_refine_ls_weighting_details 'w=1/[\s^2^(Fo^2^)+(0.1138P)^2^+0.2090P] where P=(Fo^2^+2Fc^2^)/3'
_refine_ls_weighting_scheme calc
_refine_ls_wR_factor_all 0.1694
_refine_ls_wR_factor_obs 0.1514
_reflns_number_observed 1768
_reflns_number_total 1998
_reflns_observed_criterion >2sigma(I)
_cod_data_source_file b106451g.txt
_cod_data_source_block jun1098
_cod_depositor_comments
;
The following automatic conversions were performed:

'_refine_ls_weighting_scheme' value 'calc
w=1/[\s^2^(Fo^2^)+(0.1138P)^2^+0.2090P] where P=(Fo^2^+2Fc^2^)/3' was
changed to 'calc'. New tag '_refine_ls_weighting_details' was
created. The value of the new tag was set to
'w=1/[\s^2^(Fo^2^)+(0.1138P)^2^+0.2090P] where P=(Fo^2^+2Fc^2^)/3'.

Automatic conversion script
Id: cif_fix_values 3143 2015-03-26 13:38:13Z robertas 
;
_cod_original_sg_symbol_H-M P2(1)
_cod_database_code 7204219

loop_
_symmetry_equiv_pos_as_xyz
'x, y, z'
'-x, y+1/2, -z'

loop_
_atom_site_aniso_label
_atom_site_aniso_U_11
_atom_site_aniso_U_22
_atom_site_aniso_U_33
_atom_site_aniso_U_23
_atom_site_aniso_U_13
_atom_site_aniso_U_12
O1 0.054(2) 0.027(2) 0.038(2) 0.0128(15) -0.016(2) -0.0049(15)
O2 0.024(2) 0.085(3) 0.026(2) 0.011(2) -0.0008(12) 0.007(2)
O3 0.0281(15) 0.037(2) 0.0191(13) 0.0001(13) -0.0031(11) 0.0007(14)
O4 0.030(2) 0.040(2) 0.060(2) 0.020(2) 0.012(2) 0.0017(15)
O5 0.0231(15) 0.029(2) 0.031(2) 0.0117(13) -0.0029(12) 0.0004(12)
O6 0.061(2) 0.058(2) 0.020(2) 0.011(2) -0.0092(15) -0.022(2)
O7 0.082(3) 0.021(2) 0.031(2) 0.0036(15) -0.025(2) -0.009(2)
N1 0.040(2) 0.022(2) 0.017(2) 0.0009(14) -0.0058(14) 0.0008(15)
C1 0.031(2) 0.032(2) 0.018(2) 0.001(2) -0.007(2) 0.000(2)
C2 0.029(2) 0.031(2) 0.019(2) 0.001(2) 0.002(2) -0.001(2)
C3 0.034(2) 0.026(2) 0.020(2) 0.001(2) 0.000(2) -0.004(2)
C4 0.032(2) 0.028(2) 0.020(2) 0.005(2) -0.001(2) -0.003(2)
C5 0.025(2) 0.039(2) 0.020(2) 0.001(2) -0.007(2) 0.001(2)
C6 0.031(2) 0.029(2) 0.021(2) 0.000(2) -0.005(2) 0.002(2)
C7 0.035(2) 0.032(2) 0.022(2) -0.001(2) 0.000(2) 0.002(2)
C8 0.109(6) 0.054(4) 0.045(3) 0.002(3) 0.028(3) 0.028(4)
C9 0.054(3) 0.064(4) 0.033(3) -0.002(3) 0.012(2) -0.011(3)
C10 0.049(3) 0.089(5) 0.020(2) -0.002(3) -0.005(2) 0.002(3)
C11 0.030(2) 0.025(2) 0.022(2) 0.002(2) 0.001(2) -0.001(2)
C12 0.034(2) 0.023(2) 0.029(2) 0.007(2) -0.001(2) 0.002(2)
C13 0.046(3) 0.034(3) 0.038(3) 0.001(2) 0.004(2) 0.004(2)
C14 0.041(3) 0.032(2) 0.050(3) 0.016(2) 0.008(2) 0.000(2)
C15 0.037(3) 0.039(3) 0.033(2) 0.000(2) -0.004(2) 0.006(2)
C16 0.031(2) 0.030(2) 0.026(2) 0.000(2) -0.005(2) 0.002(2)
C17 0.038(2) 0.032(2) 0.029(2) -0.005(2) -0.010(2) -0.005(2)
C18 0.027(7) 0.039(7) 0.042(9) 0.011(8) -0.005(7) -0.005(6)
C19 0.038(7) 0.033(8) 0.046(9) -0.005(7) 0.005(6) -0.006(6)
C20 0.065(10) 0.017(6) 0.025(6) -0.001(5) 0.003(6) -0.009(6)
C18A 0.037(6) 0.068(8) 0.069(10) -0.012(9) 0.012(7) -0.007(5)
C19A 0.069(8) 0.057(8) 0.058(9) -0.029(8) 0.012(7) -0.017(7)
C20A 0.150(19) 0.024(6) 0.052(9) -0.001(6) -0.039(11) -0.018(9)

loop_
_atom_site_label
_atom_site_type_symbol
_atom_site_fract_x
_atom_site_fract_y
_atom_site_fract_z
_atom_site_U_iso_or_equiv
_atom_site_thermal_displace_type
_atom_site_occupancy
_atom_site_calc_flag
_atom_site_refinement_flags
_atom_site_disorder_group
O1 O 0.0418(7) 0.2043(2) -0.0278(3) 0.0403(9) Uani 1 d . .
O2 O 0.1802(6) 0.0489(3) -0.1968(3) 0.0453(10) Uani 1 d . .
O3 O -0.1107(5) 0.0686(2) -0.3330(2) 0.0284(7) Uani 1 d . .
O4 O 0.5061(6) -0.0155(2) 0.1457(3) 0.0428(9) Uani 1 d . .
O5 O 0.2422(5) -0.0918(2) 0.2309(2) 0.0281(7) Uani 1 d . .
O6 O 0.3346(7) 0.1262(2) 0.2834(3) 0.0472(10) Uani 1 d . .
O7 O 0.3610(8) 0.2232(2) 0.1509(3) 0.0462(10) Uani 1 d . .
N1 N 0.1644(7) 0.1071(2) 0.1082(3) 0.0267(8) Uani 1 d . .
C1 C 0.0302(8) 0.1379(3) 0.0121(3) 0.0272(9) Uani 1 d . .
C2 C -0.1422(7) 0.0700(3) -0.0241(3) 0.0261(9) Uani 1 d . .
H2 H -0.2892(7) 0.0793(3) 0.0163(3) 0.031 Uiso 1 calc R .
C3 C -0.0266(8) -0.0074(3) 0.0249(3) 0.0267(9) Uani 1 d . .
H3A H 0.0895(8) -0.0301(3) -0.0253(3) 0.032 Uiso 1 calc R .
H3B H -0.1470(8) -0.0497(3) 0.0386(3) 0.032 Uiso 1 calc R .
C4 C 0.0980(8) 0.0237(3) 0.1361(3) 0.0265(9) Uani 1 d . .
H4 H -0.0161(8) 0.0242(3) 0.1966(3) 0.032 Uiso 1 calc R .
C5 C -0.2172(7) 0.0726(3) -0.1495(3) 0.0284(9) Uani 1 d . .
H5A H -0.3374(7) 0.0292(3) -0.1665(3) 0.034 Uiso 1 calc R .
H5B H -0.2950(7) 0.1260(3) -0.1669(3) 0.034 Uiso 1 calc R .
C6 C -0.0218(7) 0.0617(3) -0.2252(3) 0.0274(9) Uani 1 d . .
C7 C 0.0414(8) 0.0624(3) -0.4280(3) 0.0298(9) Uani 1 d . .
C8 C 0.1348(15) -0.0235(4) -0.4350(5) 0.068(2) Uani 1 d . .
H8A H 0.0012(15) -0.0621(4) -0.4407(5) 0.102 Uiso 1 calc R .
H8B H 0.2381(15) -0.0357(4) -0.3673(5) 0.102 Uiso 1 calc R .
H8C H 0.2260(15) -0.0287(4) -0.5016(5) 0.102 Uiso 1 calc R .
C9 C 0.2313(10) 0.1271(4) -0.4190(4) 0.0496(14) Uani 1 d . .
H9A H 0.1572(10) 0.1813(4) -0.4149(4) 0.074 Uiso 1 calc R .
H9B H 0.3243(10) 0.1246(4) -0.4853(4) 0.074 Uiso 1 calc R .
H9C H 0.3365(10) 0.1177(4) -0.3510(4) 0.074 Uiso 1 calc R .
C10 C -0.1350(10) 0.0812(5) -0.5275(4) 0.053(2) Uani 1 d . .
H10A H -0.2588(10) 0.0389(5) -0.5332(4) 0.079 Uiso 1 calc R .
H10B H -0.0516(10) 0.0820(5) -0.5969(4) 0.079 Uiso 1 calc R .
H10C H -0.2082(10) 0.1348(5) -0.5165(4) 0.079 Uiso 1 calc R .
C11 C 0.3093(8) -0.0281(3) 0.1709(3) 0.0260(9) Uani 1 d . .
C12 C 0.4075(8) -0.1586(3) 0.2673(4) 0.0290(10) Uani 1 d . .
C13 C 0.5031(10) -0.1997(3) 0.1666(4) 0.0392(12) Uani 1 d . .
H13A H 0.6060(10) -0.1614(3) 0.1294(4) 0.059 Uiso 1 calc R .
H13B H 0.3703(10) -0.2162(3) 0.1137(4) 0.059 Uiso 1 calc R .
H13C H 0.5952(10) -0.2483(3) 0.1913(4) 0.059 Uiso 1 calc R .
C14 C 0.2474(9) -0.2160(3) 0.3270(5) 0.0409(12) Uani 1 d . .
H14A H 0.1876(9) -0.1880(3) 0.3921(5) 0.061 Uiso 1 calc R .
H14B H 0.3379(9) -0.2647(3) 0.3527(5) 0.061 Uiso 1 calc R .
H14C H 0.1131(9) -0.2326(3) 0.2751(5) 0.061 Uiso 1 calc R .
C15 C 0.6033(9) -0.1246(3) 0.3484(4) 0.0366(11) Uani 1 d . .
H15A H 0.5325(9) -0.0986(3) 0.4122(4) 0.055 Uiso 1 calc R .
H15B H 0.6956(9) -0.0839(3) 0.3095(4) 0.055 Uiso 1 calc R .
H15C H 0.7083(9) -0.1693(3) 0.3759(4) 0.055 Uiso 1 calc R .
C16 C 0.2960(8) 0.1534(3) 0.1899(4) 0.0296(10) Uani 1 d . .
C17 C 0.4996(9) 0.2830(3) 0.2224(4) 0.0337(10) Uani 1 d . .
C18 C 0.7129(29) 0.2495(10) 0.2911(19) 0.037(4) Uani 0.42(3) d P 1
H18A H 0.8175(29) 0.2213(10) 0.2413(19) 0.055 Uiso 0.42(3) calc PR 1
H18B H 0.6603(29) 0.2107(10) 0.3470(19) 0.055 Uiso 0.42(3) calc PR 1
H18C H 0.7999(29) 0.2947(10) 0.3295(19) 0.055 Uiso 0.42(3) calc PR 1
C19 C 0.3318(26) 0.3260(10) 0.2872(17) 0.039(4) Uani 0.42(3) d P 1
H19A H 0.1988(26) 0.3457(10) 0.2368(17) 0.058 Uiso 0.42(3) calc PR 1
H19B H 0.4112(26) 0.3727(10) 0.3257(17) 0.058 Uiso 0.42(3) calc PR 1
H19C H 0.2717(26) 0.2887(10) 0.3431(17) 0.058 Uiso 0.42(3) calc PR 1
C20 C 0.6036(35) 0.3440(10) 0.1288(12) 0.036(4) Uani 0.42(3) d P 1
H20A H 0.7169(35) 0.3140(10) 0.0856(12) 0.053 Uiso 0.42(3) calc PR 1
H20B H 0.6843(35) 0.3906(10) 0.1670(12) 0.053 Uiso 0.42(3) calc PR 1
H20C H 0.4720(35) 0.3641(10) 0.0778(12) 0.053 Uiso 0.42(3) calc PR 1
C18A C 0.7399(22) 0.2485(10) 0.2345(19) 0.057(4) Uani 0.58(3) d P 2
H18D H 0.7386(22) 0.1979(10) 0.2788(19) 0.086 Uiso 0.58(3) calc PR 2
H18E H 0.8484(22) 0.2881(10) 0.2729(19) 0.086 Uiso 0.58(3) calc PR 2
H18F H 0.7936(22) 0.2364(10) 0.1598(19) 0.086 Uiso 0.58(3) calc PR 2
C19A C 0.3992(29) 0.2929(11) 0.3401(15) 0.061(5) Uani 0.58(3) d P 2
H19D H 0.4168(29) 0.2411(11) 0.3815(15) 0.091 Uiso 0.58(3) calc PR 2
H19E H 0.2304(29) 0.3077(11) 0.3304(15) 0.091 Uiso 0.58(3) calc PR 2
H19F H 0.4873(29) 0.3361(11) 0.3824(15) 0.091 Uiso 0.58(3) calc PR 2
C20A C 0.4770(51) 0.3580(8) 0.1586(15) 0.078(7) Uani 0.58(3) d P 2
H20D H 0.3111(51) 0.3766(8) 0.1549(15) 0.117 Uiso 0.58(3) calc PR 2
H20E H 0.5248(51) 0.3484(8) 0.0823(15) 0.117 Uiso 0.58(3) calc PR 2
H20F H 0.5796(51) 0.4001(8) 0.1954(15) 0.117 Uiso 0.58(3) calc PR 2

loop_
_atom_type_symbol
_atom_type_description
_atom_type_scat_dispersion_real
_atom_type_scat_dispersion_imag
_atom_type_scat_source
C C 0.0033 0.0016 'International Tables Vol C Tables 4.2.6.8 and 6.1.1.4'
H H 0.0000 0.0000 'International Tables Vol C Tables 4.2.6.8 and 6.1.1.4'
N N 0.0061 0.0033 'International Tables Vol C Tables 4.2.6.8 and 6.1.1.4'
O O 0.0106 0.0060 'International Tables Vol C Tables 4.2.6.8 and 6.1.1.4'

loop_
_geom_angle_atom_site_label_1
_geom_angle_atom_site_label_2
_geom_angle_atom_site_label_3
_geom_angle
_geom_angle_site_symmetry_1
_geom_angle_site_symmetry_3
_geom_angle_publ_flag
C6 O3 C7 122.0(3) . . ?
C11 O5 C12 122.4(3) . . ?
C16 O7 C17 121.6(3) . . ?
C16 N1 C1 126.5(4) . . ?
C16 N1 C4 118.5(3) . . ?
C1 N1 C4 112.6(4) . . ?
O1 C1 N1 127.3(4) . . ?
O1 C1 C2 127.3(4) . . ?
N1 C1 C2 105.3(4) . . ?
C1 C2 C3 104.5(3) . . ?
C1 C2 C5 112.6(4) . . ?
C3 C2 C5 118.8(4) . . ?
C2 C3 C4 102.3(3) . . ?
N1 C4 C11 112.3(4) . . ?
N1 C4 C3 102.7(3) . . ?
C11 C4 C3 110.9(4) . . ?
C6 C5 C2 115.3(3) . . ?
O2 C6 O3 124.7(4) . . ?
O2 C6 C5 126.2(4) . . ?
O3 C6 C5 109.1(3) . . ?
O3 C7 C9 110.4(4) . . ?
O3 C7 C8 109.5(4) . . ?
C9 C7 C8 114.2(5) . . ?
O3 C7 C10 101.6(4) . . ?
C9 C7 C10 109.6(5) . . ?
C8 C7 C10 110.9(5) . . ?
O4 C11 O5 125.3(4) . . ?
O4 C11 C4 124.9(4) . . ?
O5 C11 C4 109.8(4) . . ?
O5 C12 C13 110.4(4) . . ?
O5 C12 C14 102.1(4) . . ?
C13 C12 C14 111.0(4) . . ?
O5 C12 C15 109.3(4) . . ?
C13 C12 C15 112.5(4) . . ?
C14 C12 C15 111.0(4) . . ?
O6 C16 O7 128.3(4) . . ?
O6 C16 N1 119.6(4) . . ?
O7 C16 N1 112.0(4) . . ?
C20A C17 C18A 115.0(12) . . ?
C20A C17 O7 103.5(6) . . ?
C19 C17 O7 106.8(7) . . ?
C18A C17 O7 104.4(7) . . ?
C19 C17 C18 114.4(10) . . ?
O7 C17 C18 116.1(8) . . ?
C20A C17 C19A 111.2(11) . . ?
C18A C17 C19A 110.2(10) . . ?
O7 C17 C19A 112.1(6) . . ?
C19 C17 C20 110.4(9) . . ?
O7 C17 C20 102.1(6) . . ?
C18 C17 C20 106.2(9) . . ?

loop_
_geom_bond_atom_site_label_1
_geom_bond_atom_site_label_2
_geom_bond_distance
_geom_bond_site_symmetry_2
_geom_bond_publ_flag
O1 C1 1.186(6) . ?
O2 C6 1.181(5) . ?
O3 C6 1.349(5) . ?
O3 C7 1.472(5) . ?
O4 C11 1.187(6) . ?
O5 C11 1.331(5) . ?
O5 C12 1.479(5) . ?
O6 C16 1.203(6) . ?
O7 C16 1.292(6) . ?
O7 C17 1.480(6) . ?
N1 C16 1.400(6) . ?
N1 C1 1.416(5) . ?
N1 C4 1.456(5) . ?
C1 C2 1.515(6) . ?
C2 C3 1.517(6) . ?
C2 C5 1.523(5) . ?
C3 C4 1.538(6) . ?
C4 C11 1.494(6) . ?
C5 C6 1.483(6) . ?
C7 C9 1.501(8) . ?
C7 C8 1.501(8) . ?
C7 C10 1.521(6) . ?
C12 C13 1.508(7) . ?
C12 C14 1.513(7) . ?
C12 C15 1.517(7) . ?
C17 C20A 1.442(14) . ?
C17 C19 1.445(15) . ?
C17 C18A 1.463(15) . ?
C17 C18 1.506(15) . ?
C17 C19A 1.557(14) . ?
C17 C20 1.64(2) . ?

loop_
_geom_torsion_atom_site_label_1
_geom_torsion_atom_site_label_2
_geom_torsion_atom_site_label_3
_geom_torsion_atom_site_label_4
_geom_torsion
_geom_torsion_site_symmetry_1
_geom_torsion_site_symmetry_2
_geom_torsion_site_symmetry_3
_geom_torsion_site_symmetry_4
_geom_torsion_publ_flag
C16 N1 C1 O1 15.9(8) . . . . ?
C4 N1 C1 O1 177.9(5) . . . . ?
C16 N1 C1 C2 -160.5(4) . . . . ?
C4 N1 C1 C2 1.5(5) . . . . ?
O1 C1 C2 C3 160.8(5) . . . . ?
N1 C1 C2 C3 -22.9(4) . . . . ?
O1 C1 C2 C5 30.4(7) . . . . ?
N1 C1 C2 C5 -153.2(4) . . . . ?
C1 C2 C3 C4 34.2(4) . . . . ?
C5 C2 C3 C4 160.8(4) . . . . ?
C16 N1 C4 C11 -57.3(5) . . . . ?
C1 N1 C4 C11 139.2(4) . . . . ?
C16 N1 C4 C3 -176.4(4) . . . . ?
C1 N1 C4 C3 20.0(4) . . . . ?
C2 C3 C4 N1 -32.7(4) . . . . ?
C2 C3 C4 C11 -152.9(3) . . . . ?
C1 C2 C5 C6 62.0(5) . . . . ?
C3 C2 C5 C6 -60.6(5) . . . . ?
C7 O3 C6 O2 -1.3(7) . . . . ?
C7 O3 C6 C5 178.6(4) . . . . ?
C2 C5 C6 O2 2.4(7) . . . . ?
C2 C5 C6 O3 -177.5(4) . . . . ?
C6 O3 C7 C9 -59.3(6) . . . . ?
C6 O3 C7 C8 67.3(6) . . . . ?
C6 O3 C7 C10 -175.5(4) . . . . ?
C12 O5 C11 O4 -4.2(7) . . . . ?
C12 O5 C11 C4 173.6(3) . . . . ?
N1 C4 C11 O4 -23.5(6) . . . . ?
C3 C4 C11 O4 90.8(5) . . . . ?
N1 C4 C11 O5 158.7(3) . . . . ?
C3 C4 C11 O5 -87.0(4) . . . . ?
C11 O5 C12 C13 -59.8(5) . . . . ?
C11 O5 C12 C14 -177.9(4) . . . . ?
C11 O5 C12 C15 64.5(5) . . . . ?
C17 O7 C16 O6 -0.6(8) . . . . ?
C17 O7 C16 N1 179.2(4) . . . . ?
C1 N1 C16 O6 155.1(5) . . . . ?
C4 N1 C16 O6 -6.0(6) . . . . ?
C1 N1 C16 O7 -24.8(6) . . . . ?
C4 N1 C16 O7 174.1(4) . . . . ?
C16 O7 C17 C20A -164.7(14) . . . . ?
C16 O7 C17 C19 -80.8(10) . . . . ?
C16 O7 C17 C18A 74.5(11) . . . . ?
C16 O7 C17 C18 48.2(11) . . . . ?
C16 O7 C17 C19A -44.8(11) . . . . ?
C16 O7 C17 C20 163.2(8) . . . . ?
